data_7028248
loop_
_publ_author_name
'Kaaz, M.'
'Bender, J.'
'F\"orster, D'
'Frey, W.'
'Nieger, M.'
'Gudat, D.'

_publ_section_title
;
 Phosphines with N-heterocyclic boranyl substituents.
;
_journal_issue 2
_journal_name_full 'Dalton transactions (Cambridge, England : 2003)'
_journal_page_first 680
_journal_page_last 689
_journal_paper_doi 10.1039/c3dt52441h
_journal_volume 43
_journal_year 2014
_chemical_formula_moiety 'C30 H48 B N4 P'
_chemical_formula_sum 'C30 H48 B N4 P'
_chemical_formula_weight 506.50
_chemical_name_systematic
; 
 1-(1,3-bis(2,6-diisopropylphenyl)-1,3,2-diazaborolen-2-yl)-
 N,N,N',N'-tetramethylphosphanediamine 
;
_space_group_IT_number 14
_symmetry_cell_setting monoclinic
_symmetry_space_group_name_Hall '-P 2ybc'
_symmetry_space_group_name_H-M 'P 1 21/c 1'
_atom_sites_solution_hydrogens geom
_atom_sites_solution_primary direct
_atom_sites_solution_secondary difmap
_audit_creation_method SHELXL-97
_cell_angle_alpha 90.00
_cell_angle_beta 114.004(2)
_cell_angle_gamma 90.00
_cell_formula_units_Z 4
_cell_length_a 17.9692(13)
_cell_length_b 10.7572(9)
_cell_length_c 17.2353(14)
_cell_measurement_temperature 100(2)
_cell_volume 3043.4(4)
_computing_cell_refinement 'Bruker APEXII suite, 2008'
_computing_data_collection 'Bruker APEXII suite, 2008'
_computing_data_reduction 'Bruker APEXII suite, 2008'
_computing_molecular_graphics 'XP (Sheldrick, 2008)'
_computing_publication_material SHELXL-97
_computing_structure_refinement 'SHELXL-97 (Sheldrick, 2008)'
_computing_structure_solution 'SHELXS-97 (Sheldrick, 2008)'
_diffrn_ambient_temperature 100(2)
_diffrn_measured_fraction_theta_full 0.998
_diffrn_measured_fraction_theta_max 0.998
_diffrn_measurement_device_type 'Bruker Kappa APEXII duo'
_diffrn_measurement_method 'omega and phi scans'
_diffrn_radiation_monochromator triumph
_diffrn_radiation_source 'fine-focus sealed tube'
_diffrn_radiation_type MoK\a
_diffrn_radiation_wavelength 0.71073
_diffrn_reflns_av_R_equivalents 0.0453
_diffrn_reflns_av_sigmaI/netI 0.0521
_diffrn_reflns_limit_h_max 25
_diffrn_reflns_limit_h_min -13
_diffrn_reflns_limit_k_max 15
_diffrn_reflns_limit_k_min -15
_diffrn_reflns_limit_l_max 23
_diffrn_reflns_limit_l_min -24
_diffrn_reflns_number 34170
_diffrn_reflns_theta_full 30.51
_diffrn_reflns_theta_max 30.51
_diffrn_reflns_theta_min 2.26
_exptl_absorpt_coefficient_mu 0.114
_exptl_absorpt_correction_T_max 0.7461
_exptl_absorpt_correction_T_min 0.7128
_exptl_absorpt_correction_type multi-scan
_exptl_absorpt_process_details 'Blessing, 1995'
_exptl_crystal_colour colourless
_exptl_crystal_density_diffrn 1.105
_exptl_crystal_density_meas ?
_exptl_crystal_density_method 'not measured'
_exptl_crystal_description prism
_exptl_crystal_F_000 1104
_exptl_crystal_size_max 0.65
_exptl_crystal_size_mid 0.52
_exptl_crystal_size_min 0.45
_refine_diff_density_max 0.401
_refine_diff_density_min -0.291
_refine_diff_density_rms 0.053
_refine_ls_extinction_method none
_refine_ls_goodness_of_fit_ref 1.004
_refine_ls_hydrogen_treatment constr
_refine_ls_matrix_type full
_refine_ls_number_parameters 329
_refine_ls_number_reflns 9276
_refine_ls_number_restraints 0
_refine_ls_restrained_S_all 1.004
_refine_ls_R_factor_all 0.0812
_refine_ls_R_factor_gt 0.0457
_refine_ls_shift/su_max 0.001
_refine_ls_shift/su_mean 0.000
_refine_ls_structure_factor_coef Fsqd
_refine_ls_weighting_details 'calc w=1/[\s^2^(Fo^2^)+(0.0505P)^2^+0.9980P] where P=(Fo^2^+2Fc^2^)/3'
_refine_ls_weighting_scheme calc
_refine_ls_wR_factor_gt 0.1019
_refine_ls_wR_factor_ref 0.1180
_reflns_number_gt 6369
_reflns_number_total 9276
_reflns_threshold_expression >2sigma(I)
_cod_data_source_file c3dt52441h.txt
_cod_data_source_block g80_mn
_cod_depositor_comments
;
The following automatic conversions were performed:

'_exptl_crystal_density_meas' value 'none' was changed to '?' - the
value is perceived as not measured.

Automatic conversion script
Id: cif_fix_values 3008 2015-01-20 13:52:24Z robertas 
;
_cod_original_sg_symbol_H-M 'P 21/c'
_cod_database_code 7028248

loop_
_symmetry_equiv_pos_as_xyz
'x, y, z'
'-x, y+1/2, -z+1/2'
'-x, -y, -z'
'x, -y-1/2, z-1/2'

loop_
_atom_site_label
_atom_site_type_symbol
_atom_site_fract_x
_atom_site_fract_y
_atom_site_fract_z
_atom_site_U_iso_or_equiv
_atom_site_adp_type
_atom_site_occupancy
_atom_site_symmetry_multiplicity
_atom_site_calc_flag
_atom_site_refinement_flags
B1 B 0.76048(8) 0.61215(14) 0.51403(9) 0.0145(3) Uani 1 1 d .
N2 N 0.79634(6) 0.73461(10) 0.52533(7) 0.0135(2) Uani 1 1 d .
C3 C 0.82557(8) 0.75389(12) 0.46237(8) 0.0160(3) Uani 1 1 d .
H3 H 0.8511 0.8277 0.4551 0.019 Uiso 1 1 calc R
C4 C 0.81177(7) 0.65152(12) 0.41374(8) 0.0155(2) Uani 1 1 d .
H4 H 0.8261 0.6418 0.3668 0.019 Uiso 1 1 calc R
N5 N 0.77291(6) 0.56137(10) 0.44290(7) 0.0137(2) Uani 1 1 d .
C6 C 0.74324(8) 0.44885(12) 0.39511(8) 0.0159(2) Uani 1 1 d .
C7 C 0.79672(8) 0.34857(13) 0.40636(9) 0.0186(3) Uani 1 1 d .
C8 C 0.76598(10) 0.24214(14) 0.35748(10) 0.0275(3) Uani 1 1 d .
H8 H 0.8010 0.1731 0.3639 0.033 Uiso 1 1 calc R
C9 C 0.68555(11) 0.23500(15) 0.29982(10) 0.0322(4) Uani 1 1 d .
H9 H 0.6657 0.1614 0.2675 0.039 Uiso 1 1 calc R
C10 C 0.63422(10) 0.33485(15) 0.28929(10) 0.0286(3) Uani 1 1 d .
H10 H 0.5791 0.3292 0.2494 0.034 Uiso 1 1 calc R
C11 C 0.66149(8) 0.44431(13) 0.33609(9) 0.0204(3) Uani 1 1 d .
C12 C 0.60364(8) 0.55375(16) 0.31936(10) 0.0272(3) Uani 1 1 d .
H12 H 0.6335 0.6225 0.3588 0.033 Uiso 1 1 calc R
C13 C 0.57727(9) 0.60102(16) 0.22813(11) 0.0304(3) Uani 1 1 d .
H13A H 0.5395 0.6709 0.2184 0.046 Uiso 1 1 calc R
H13B H 0.5501 0.5338 0.1882 0.046 Uiso 1 1 calc R
H13C H 0.6253 0.6286 0.2194 0.046 Uiso 1 1 calc R
C14 C 0.52881(10) 0.5212(2) 0.33648(11) 0.0431(5) Uani 1 1 d .
H14A H 0.4929 0.5938 0.3246 0.065 Uiso 1 1 calc R
H14B H 0.5462 0.4969 0.3961 0.065 Uiso 1 1 calc R
H14C H 0.4994 0.4521 0.2997 0.065 Uiso 1 1 calc R
C15 C 0.88626(9) 0.35504(14) 0.46742(9) 0.0216(3) Uani 1 1 d .
H15 H 0.8921 0.4211 0.5103 0.026 Uiso 1 1 calc R
C16 C 0.93844(9) 0.39289(15) 0.41921(10) 0.0260(3) Uani 1 1 d .
H16A H 0.9959 0.3968 0.4589 0.039 Uiso 1 1 calc R
H16B H 0.9209 0.4747 0.3931 0.039 Uiso 1 1 calc R
H16C H 0.9318 0.3314 0.3749 0.039 Uiso 1 1 calc R
C17 C 0.91858(11) 0.23297(15) 0.51542(10) 0.0312(4) Uani 1 1 d .
H17A H 0.8855 0.2095 0.5464 0.047 Uiso 1 1 calc R
H17B H 0.9753 0.2442 0.5557 0.047 Uiso 1 1 calc R
H17C H 0.9156 0.1673 0.4748 0.047 Uiso 1 1 calc R
C18 C 0.79200(8) 0.83393(12) 0.57915(8) 0.0148(2) Uani 1 1 d .
C19 C 0.71648(8) 0.89252(12) 0.55976(9) 0.0176(3) Uani 1 1 d .
C20 C 0.71156(9) 0.98271(13) 0.61557(10) 0.0223(3) Uani 1 1 d .
H20 H 0.6607 1.0216 0.6042 0.027 Uiso 1 1 calc R
C21 C 0.77929(10) 1.01665(14) 0.68721(10) 0.0246(3) Uani 1 1 d .
H21 H 0.7744 1.0761 0.7256 0.029 Uiso 1 1 calc R
C22 C 0.85400(9) 0.96355(13) 0.70251(9) 0.0227(3) Uani 1 1 d .
H22 H 0.9008 0.9899 0.7503 0.027 Uiso 1 1 calc R
C23 C 0.86213(8) 0.87191(12) 0.64903(8) 0.0175(3) Uani 1 1 d .
C24 C 0.94630(8) 0.82330(13) 0.66430(9) 0.0204(3) Uani 1 1 d .
H24 H 0.9395 0.7460 0.6299 0.025 Uiso 1 1 calc R
C25 C 0.99867(9) 0.79168(16) 0.75734(10) 0.0302(3) Uani 1 1 d .
H25A H 1.0519 0.7611 0.7627 0.045 Uiso 1 1 calc R
H25B H 0.9715 0.7273 0.7766 0.045 Uiso 1 1 calc R
H25C H 1.0061 0.8664 0.7923 0.045 Uiso 1 1 calc R
C26 C 0.99064(9) 0.92019(15) 0.63313(10) 0.0273(3) Uani 1 1 d .
H26A H 1.0453 0.8898 0.6436 0.041 Uiso 1 1 calc R
H26B H 0.9950 0.9985 0.6638 0.041 Uiso 1 1 calc R
H26C H 0.9599 0.9341 0.5721 0.041 Uiso 1 1 calc R
C27 C 0.64400(8) 0.86696(14) 0.47659(10) 0.0232(3) Uani 1 1 d .
H27 H 0.6533 0.7848 0.4549 0.028 Uiso 1 1 calc R
C28 C 0.64130(11) 0.96609(19) 0.41179(11) 0.0411(4) Uani 1 1 d .
H28A H 0.6941 0.9693 0.4077 0.062 Uiso 1 1 calc R
H28B H 0.6295 1.0473 0.4300 0.062 Uiso 1 1 calc R
H28C H 0.5986 0.9452 0.3562 0.062 Uiso 1 1 calc R
C29 C 0.56330(9) 0.85967(19) 0.48560(13) 0.0403(4) Uani 1 1 d .
H29A H 0.5666 0.7951 0.5270 0.061 Uiso 1 1 calc R
H29B H 0.5196 0.8392 0.4305 0.061 Uiso 1 1 calc R
H29C H 0.5518 0.9400 0.5052 0.061 Uiso 1 1 calc R
P1 P 0.68726(2) 0.55583(3) 0.56326(2) 0.01549(8) Uani 1 1 d .
N30 N 0.73730(7) 0.60174(12) 0.66567(7) 0.0208(2) Uani 1 1 d .
C31 C 0.68930(11) 0.61996(16) 0.71516(10) 0.0310(4) Uani 1 1 d .
H31A H 0.6333 0.6415 0.6771 0.046 Uiso 1 1 calc R
H31B H 0.7130 0.6875 0.7560 0.046 Uiso 1 1 calc R
H31C H 0.6892 0.5432 0.7458 0.046 Uiso 1 1 calc R
C32 C 0.82119(9) 0.57172(16) 0.71799(10) 0.0305(4) Uani 1 1 d .
H32A H 0.8525 0.5707 0.6829 0.046 Uiso 1 1 calc R
H32B H 0.8240 0.4897 0.7438 0.046 Uiso 1 1 calc R
H32C H 0.8439 0.6343 0.7628 0.046 Uiso 1 1 calc R
N33 N 0.68730(7) 0.39943(11) 0.55239(8) 0.0228(3) Uani 1 1 d .
C34 C 0.75991(10) 0.32318(14) 0.58393(11) 0.0293(3) Uani 1 1 d .
H34A H 0.8058 0.3710 0.5827 0.044 Uiso 1 1 calc R
H34B H 0.7511 0.2492 0.5480 0.044 Uiso 1 1 calc R
H34C H 0.7720 0.2977 0.6424 0.044 Uiso 1 1 calc R
C35 C 0.61524(10) 0.33032(15) 0.54675(11) 0.0300(3) Uani 1 1 d .
H35A H 0.5684 0.3866 0.5292 0.045 Uiso 1 1 calc R
H35B H 0.6250 0.2946 0.6024 0.045 Uiso 1 1 calc R
H35C H 0.6040 0.2634 0.5049 0.045 Uiso 1 1 calc R

loop_
_atom_site_aniso_label
_atom_site_aniso_U_11
_atom_site_aniso_U_22
_atom_site_aniso_U_33
_atom_site_aniso_U_23
_atom_site_aniso_U_13
_atom_site_aniso_U_12
B1 0.0126(6) 0.0154(7) 0.0129(6) 0.0009(5) 0.0026(5) 0.0026(5)
N2 0.0123(5) 0.0152(5) 0.0116(5) -0.0015(4) 0.0035(4) 0.0013(4)
C3 0.0152(6) 0.0170(6) 0.0154(6) -0.0002(5) 0.0058(5) -0.0018(5)
C4 0.0134(6) 0.0189(6) 0.0140(6) 0.0000(5) 0.0052(5) 0.0000(5)
N5 0.0131(5) 0.0138(5) 0.0124(5) -0.0013(4) 0.0033(4) -0.0007(4)
C6 0.0187(6) 0.0150(6) 0.0134(6) -0.0023(5) 0.0058(5) -0.0025(5)
C7 0.0247(7) 0.0166(6) 0.0141(6) 0.0005(5) 0.0072(5) 0.0014(5)
C8 0.0416(9) 0.0161(7) 0.0220(7) -0.0012(6) 0.0101(7) 0.0023(6)
C9 0.0459(10) 0.0195(7) 0.0254(8) -0.0073(6) 0.0085(7) -0.0104(7)
C10 0.0275(8) 0.0288(8) 0.0229(7) -0.0060(6) 0.0033(6) -0.0118(6)
C11 0.0185(6) 0.0232(7) 0.0177(6) -0.0040(6) 0.0055(5) -0.0040(5)
C12 0.0146(6) 0.0360(9) 0.0241(7) -0.0091(7) 0.0006(6) 0.0008(6)
C13 0.0238(7) 0.0291(8) 0.0359(9) 0.0022(7) 0.0096(7) 0.0020(6)
C14 0.0206(8) 0.0827(15) 0.0232(8) 0.0056(9) 0.0060(7) 0.0096(8)
C15 0.0247(7) 0.0230(7) 0.0150(6) 0.0014(5) 0.0059(5) 0.0088(6)
C16 0.0252(7) 0.0297(8) 0.0216(7) 0.0020(6) 0.0079(6) 0.0081(6)
C17 0.0409(9) 0.0316(8) 0.0215(7) 0.0067(6) 0.0130(7) 0.0176(7)
C18 0.0178(6) 0.0134(6) 0.0132(6) 0.0001(5) 0.0064(5) 0.0003(5)
C19 0.0178(6) 0.0162(6) 0.0186(6) 0.0024(5) 0.0072(5) 0.0018(5)
C20 0.0273(7) 0.0186(7) 0.0253(7) 0.0020(6) 0.0150(6) 0.0058(5)
C21 0.0376(8) 0.0191(7) 0.0212(7) -0.0034(6) 0.0163(7) 0.0017(6)
C22 0.0288(7) 0.0208(7) 0.0156(6) -0.0049(5) 0.0062(6) -0.0020(6)
C23 0.0197(6) 0.0164(6) 0.0148(6) -0.0009(5) 0.0055(5) -0.0012(5)
C24 0.0159(6) 0.0209(7) 0.0186(7) -0.0051(5) 0.0011(5) -0.0001(5)
C25 0.0218(7) 0.0346(9) 0.0232(8) -0.0003(7) -0.0021(6) -0.0002(6)
C26 0.0229(7) 0.0306(8) 0.0269(8) -0.0066(6) 0.0086(6) -0.0053(6)
C27 0.0170(6) 0.0224(7) 0.0251(7) -0.0015(6) 0.0032(6) 0.0052(5)
C28 0.0327(9) 0.0563(12) 0.0241(8) 0.0102(8) 0.0012(7) 0.0004(8)
C29 0.0175(7) 0.0493(11) 0.0488(11) 0.0046(9) 0.0079(7) 0.0034(7)
P1 0.01507(15) 0.01640(16) 0.01484(16) 0.00032(13) 0.00592(12) -0.00018(13)
N30 0.0219(6) 0.0257(6) 0.0154(6) -0.0010(5) 0.0082(5) -0.0019(5)
C31 0.0432(9) 0.0320(9) 0.0260(8) -0.0066(7) 0.0226(7) -0.0044(7)
C32 0.0271(8) 0.0401(9) 0.0175(7) 0.0029(7) 0.0022(6) -0.0031(7)
N33 0.0268(6) 0.0177(6) 0.0283(7) -0.0014(5) 0.0157(5) -0.0037(5)
C34 0.0391(9) 0.0189(7) 0.0376(9) 0.0055(6) 0.0236(8) 0.0042(6)
C35 0.0348(8) 0.0266(8) 0.0329(9) -0.0046(7) 0.0182(7) -0.0129(7)

loop_
_atom_type_symbol
_atom_type_description
_atom_type_scat_dispersion_real
_atom_type_scat_dispersion_imag
_atom_type_scat_source
C C 0.0033 0.0016 'International Tables Vol C Tables 4.2.6.8 and 6.1.1.4'
H H 0.0000 0.0000 'International Tables Vol C Tables 4.2.6.8 and 6.1.1.4'
B B 0.0013 0.0007 'International Tables Vol C Tables 4.2.6.8 and 6.1.1.4'
N N 0.0061 0.0033 'International Tables Vol C Tables 4.2.6.8 and 6.1.1.4'
P P 0.1023 0.0942 'International Tables Vol C Tables 4.2.6.8 and 6.1.1.4'

loop_
_geom_angle_atom_site_label_1
_geom_angle_atom_site_label_2
_geom_angle_atom_site_label_3
_geom_angle
N5 B1 N2 104.21(11)
N5 B1 P1 128.66(10)
N2 B1 P1 124.99(10)
C3 N2 C18 121.73(11)
C3 N2 B1 108.54(11)
C18 N2 B1 128.78(11)
C4 C3 N2 109.25(11)
C4 C3 H3 125.4
N2 C3 H3 125.4
C3 C4 N5 109.60(11)
C3 C4 H4 125.2
N5 C4 H4 125.2
C4 N5 C6 119.94(10)
C4 N5 B1 108.37(11)
C6 N5 B1 131.05(11)
C7 C6 C11 121.85(12)
C7 C6 N5 119.58(11)
C11 C6 N5 118.54(12)
C8 C7 C6 117.79(13)
C8 C7 C15 120.12(13)
C6 C7 C15 122.07(12)
C9 C8 C7 121.37(14)
C9 C8 H8 119.3
C7 C8 H8 119.3
C10 C9 C8 119.92(14)
C10 C9 H9 120.0
C8 C9 H9 120.0
C9 C10 C11 121.42(14)
C9 C10 H10 119.3
C11 C10 H10 119.3
C10 C11 C6 117.65(13)
C10 C11 C12 119.41(13)
C6 C11 C12 122.91(12)
C11 C12 C14 111.94(15)
C11 C12 C13 110.74(13)
C14 C12 C13 110.16(12)
C11 C12 H12 108.0
C14 C12 H12 108.0
C13 C12 H12 108.0
C12 C13 H13A 109.5
C12 C13 H13B 109.5
H13A C13 H13B 109.5
C12 C13 H13C 109.5
H13A C13 H13C 109.5
H13B C13 H13C 109.5
C12 C14 H14A 109.5
C12 C14 H14B 109.5
H14A C14 H14B 109.5
C12 C14 H14C 109.5
H14A C14 H14C 109.5
H14B C14 H14C 109.5
C7 C15 C17 113.26(13)
C7 C15 C16 110.06(11)
C17 C15 C16 109.71(12)
C7 C15 H15 107.9
C17 C15 H15 107.9
C16 C15 H15 107.9
C15 C16 H16A 109.5
C15 C16 H16B 109.5
H16A C16 H16B 109.5
C15 C16 H16C 109.5
H16A C16 H16C 109.5
H16B C16 H16C 109.5
C15 C17 H17A 109.5
C15 C17 H17B 109.5
H17A C17 H17B 109.5
C15 C17 H17C 109.5
H17A C17 H17C 109.5
H17B C17 H17C 109.5
C23 C18 C19 121.04(12)
C23 C18 N2 120.29(11)
C19 C18 N2 118.66(11)
C20 C19 C18 118.25(13)
C20 C19 C27 120.43(12)
C18 C19 C27 121.11(12)
C21 C20 C19 121.29(13)
C21 C20 H20 119.4
C19 C20 H20 119.4
C22 C21 C20 119.64(13)
C22 C21 H21 120.2
C20 C21 H21 120.2
C21 C22 C23 121.32(14)
C21 C22 H22 119.3
C23 C22 H22 119.3
C22 C23 C18 118.23(13)
C22 C23 C24 119.51(12)
C18 C23 C24 122.12(12)
C23 C24 C25 113.73(12)
C23 C24 C26 109.11(12)
C25 C24 C26 109.38(12)
C23 C24 H24 108.2
C25 C24 H24 108.2
C26 C24 H24 108.2
C24 C25 H25A 109.5
C24 C25 H25B 109.5
H25A C25 H25B 109.5
C24 C25 H25C 109.5
H25A C25 H25C 109.5
H25B C25 H25C 109.5
C24 C26 H26A 109.5
C24 C26 H26B 109.5
H26A C26 H26B 109.5
C24 C26 H26C 109.5
H26A C26 H26C 109.5
H26B C26 H26C 109.5
C19 C27 C29 113.56(13)
C19 C27 C28 108.84(13)
C29 C27 C28 111.20(13)
C19 C27 H27 107.7
C29 C27 H27 107.7
C28 C27 H27 107.7
C27 C28 H28A 109.5
C27 C28 H28B 109.5
H28A C28 H28B 109.5
C27 C28 H28C 109.5
H28A C28 H28C 109.5
H28B C28 H28C 109.5
C27 C29 H29A 109.5
C27 C29 H29B 109.5
H29A C29 H29B 109.5
C27 C29 H29C 109.5
H29A C29 H29C 109.5
H29B C29 H29C 109.5
N33 P1 N30 112.37(6)
N33 P1 B1 103.43(6)
N30 P1 B1 101.45(6)
C32 N30 C31 112.47(12)
C32 N30 P1 124.18(10)
C31 N30 P1 117.42(10)
N30 C31 H31A 109.5
N30 C31 H31B 109.5
H31A C31 H31B 109.5
N30 C31 H31C 109.5
H31A C31 H31C 109.5
H31B C31 H31C 109.5
N30 C32 H32A 109.5
N30 C32 H32B 109.5
H32A C32 H32B 109.5
N30 C32 H32C 109.5
H32A C32 H32C 109.5
H32B C32 H32C 109.5
C34 N33 C35 112.07(12)
C34 N33 P1 124.24(10)
C35 N33 P1 118.21(10)
N33 C34 H34A 109.5
N33 C34 H34B 109.5
H34A C34 H34B 109.5
N33 C34 H34C 109.5
H34A C34 H34C 109.5
H34B C34 H34C 109.5
N33 C35 H35A 109.5
N33 C35 H35B 109.5
H35A C35 H35B 109.5
N33 C35 H35C 109.5
H35A C35 H35C 109.5
H35B C35 H35C 109.5

loop_
_geom_bond_atom_site_label_1
_geom_bond_atom_site_label_2
_geom_bond_distance
B1 N5 1.4401(18)
B1 N2 1.4445(18)
B1 P1 1.9303(15)
N2 C3 1.4001(16)
N2 C18 1.4377(16)
C3 C4 1.3444(18)
C3 H3 0.9500
C4 N5 1.4022(16)
C4 H4 0.9500
N5 C6 1.4390(16)
C6 C7 1.4046(19)
C6 C11 1.4068(18)
C7 C8 1.395(2)
C7 C15 1.524(2)
C8 C9 1.383(2)
C8 H8 0.9500
C9 C10 1.379(2)
C9 H9 0.9500
C10 C11 1.399(2)
C10 H10 0.9500
C11 C12 1.519(2)
C12 C14 1.530(2)
C12 C13 1.533(2)
C12 H12 1.0000
C13 H13A 0.9800
C13 H13B 0.9800
C13 H13C 0.9800
C14 H14A 0.9800
C14 H14B 0.9800
C14 H14C 0.9800
C15 C17 1.535(2)
C15 C16 1.539(2)
C15 H15 1.0000
C16 H16A 0.9800
C16 H16B 0.9800
C16 H16C 0.9800
C17 H17A 0.9800
C17 H17B 0.9800
C17 H17C 0.9800
C18 C23 1.4038(18)
C18 C19 1.4077(18)
C19 C20 1.3941(19)
C19 C27 1.5191(19)
C20 C21 1.384(2)
C20 H20 0.9500
C21 C22 1.382(2)
C21 H21 0.9500
C22 C23 1.3972(19)
C22 H22 0.9500
C23 C24 1.5187(19)
C24 C25 1.531(2)
C24 C26 1.536(2)
C24 H24 1.0000
C25 H25A 0.9800
C25 H25B 0.9800
C25 H25C 0.9800
C26 H26A 0.9800
C26 H26B 0.9800
C26 H26C 0.9800
C27 C29 1.522(2)
C27 C28 1.531(2)
C27 H27 1.0000
C28 H28A 0.9800
C28 H28B 0.9800
C28 H28C 0.9800
C29 H29A 0.9800
C29 H29B 0.9800
C29 H29C 0.9800
P1 N33 1.6928(13)
P1 N30 1.6960(12)
N30 C32 1.4435(19)
N30 C31 1.4521(18)
C31 H31A 0.9800
C31 H31B 0.9800
C31 H31C 0.9800
C32 H32A 0.9800
C32 H32B 0.9800
C32 H32C 0.9800
N33 C34 1.447(2)
N33 C35 1.4617(18)
C34 H34A 0.9800
C34 H34B 0.9800
C34 H34C 0.9800
C35 H35A 0.9800
C35 H35B 0.9800
C35 H35C 0.9800

loop_
_geom_torsion_atom_site_label_1
_geom_torsion_atom_site_label_2
_geom_torsion_atom_site_label_3
_geom_torsion_atom_site_label_4
_geom_torsion
N5 B1 N2 C3 1.61(13)
P1 B1 N2 C3 -162.93(10)
N5 B1 N2 C18 170.49(11)
P1 B1 N2 C18 5.96(19)
C18 N2 C3 C4 -170.91(11)
B1 N2 C3 C4 -1.09(14)
N2 C3 C4 N5 0.07(15)
C3 C4 N5 C6 172.79(11)
C3 C4 N5 B1 0.97(14)
N2 B1 N5 C4 -1.56(13)
P1 B1 N5 C4 162.19(10)
N2 B1 N5 C6 -172.14(12)
P1 B1 N5 C6 -8.4(2)
C4 N5 C6 C7 84.04(15)
B1 N5 C6 C7 -106.28(16)
C4 N5 C6 C11 -93.93(14)
B1 N5 C6 C11 75.75(18)
C11 C6 C7 C8 -0.8(2)
N5 C6 C7 C8 -178.65(12)
C11 C6 C7 C15 177.31(13)
N5 C6 C7 C15 -0.59(19)
C6 C7 C8 C9 -0.1(2)
C15 C7 C8 C9 -178.16(14)
C7 C8 C9 C10 0.6(2)
C8 C9 C10 C11 -0.2(2)
C9 C10 C11 C6 -0.5(2)
C9 C10 C11 C12 177.28(15)
C7 C6 C11 C10 1.0(2)
N5 C6 C11 C10 178.97(12)
C7 C6 C11 C12 -176.68(13)
N5 C6 C11 C12 1.2(2)
C10 C11 C12 C14 60.82(19)
C6 C11 C12 C14 -121.48(15)
C10 C11 C12 C13 -62.52(18)
C6 C11 C12 C13 115.17(15)
C8 C7 C15 C17 -40.46(18)
C6 C7 C15 C17 141.52(13)
C8 C7 C15 C16 82.76(16)
C6 C7 C15 C16 -95.26(15)
C3 N2 C18 C23 -79.62(16)
B1 N2 C18 C23 112.79(15)
C3 N2 C18 C19 99.77(14)
B1 N2 C18 C19 -67.82(17)
C23 C18 C19 C20 -5.0(2)
N2 C18 C19 C20 175.58(12)
C23 C18 C19 C27 169.64(13)
N2 C18 C19 C27 -9.74(19)
C18 C19 C20 C21 1.6(2)
C27 C19 C20 C21 -173.10(13)
C19 C20 C21 C22 2.3(2)
C20 C21 C22 C23 -2.8(2)
C21 C22 C23 C18 -0.5(2)
C21 C22 C23 C24 175.30(13)
C19 C18 C23 C22 4.5(2)
N2 C18 C23 C22 -176.14(12)
C19 C18 C23 C24 -171.19(12)
N2 C18 C23 C24 8.18(19)
C22 C23 C24 C25 46.56(18)
C18 C23 C24 C25 -137.82(14)
C22 C23 C24 C26 -75.85(16)
C18 C23 C24 C26 99.77(15)
C20 C19 C27 C29 -44.11(19)
C18 C19 C27 C29 141.32(14)
C20 C19 C27 C28 80.34(17)
C18 C19 C27 C28 -94.23(16)
N5 B1 P1 N33 34.84(13)
N2 B1 P1 N33 -164.50(11)
N5 B1 P1 N30 151.43(12)
N2 B1 P1 N30 -47.90(12)
N33 P1 N30 C32 57.21(13)
B1 P1 N30 C32 -52.65(13)
N33 P1 N30 C31 -93.56(12)
B1 P1 N30 C31 156.58(11)
N30 P1 N33 C34 -53.44(13)
B1 P1 N33 C34 55.16(13)
N30 P1 N33 C35 98.30(12)
B1 P1 N33 C35 -153.09(11)
